data_7240704
loop_
_publ_author_name
'Lin, Dan'
'Luo, Qinxin'
'Zheng, Hui'
'Tang, Lulu'
'Zhan, Wenqi'
'Tang, Kaibin'

_publ_section_title
;
 A new oxygen-free cobalt-based compound SmCoAsF with multiple magnetic
 transitions
;
_journal_name_full CrystEngComm
_journal_paper_doi 10.1039/D0CE00448K
_journal_year 2020
_chemical_formula_sum 'As Co F Sm'
_chemical_formula_weight 303.250
_space_group_IT_number 129
_space_group_name_Hall '-P 4a 2a'
_space_group_name_H-M_alt 'P 4/n m m :2'
_symmetry_cell_setting tetragonal
_symmetry_space_group_name_H-M 'P 4/n m m :2'
_audit_creation_date 2019-07-09T22:01
_audit_creation_method 'from EXP file using GSAS2CIF'
_audit_update_record
;
2020-03-24 deposited with the CCDC.	2020-05-26 downloaded from the CCDC.
;
_cell_angle_alpha 90.0
_cell_angle_beta 90.0
_cell_angle_gamma 90.0
_cell_formula_units_Z 2
_cell_length_a 3.95554(5)
_cell_length_b 3.95554
_cell_length_c 8.24623(18)
_cell_measurement_temperature 293
_cell_volume 129.023(3)
_computing_structure_refinement GSAS
_diffrn_ambient_temperature 293
_diffrn_measurement_device_type diffractometer
_diffrn_radiation_type 'Cu K\a'
_diffrn_radiation_wavelength 1.54182
_exptl_crystal_colour black
_exptl_crystal_description block
_pd_block_id 2019-07-09T22:01|03|sfca|Overall
_pd_meas_2theta_range_max 90
_pd_meas_2theta_range_min 10
_pd_phase_name 'from C:/Users/Administrator/Desktop/1.cif'
_pd_proc_ls_prof_wR_factor 0.0247
_refine_ls_goodness_of_fit_all 1.26
_refine_ls_matrix_type full
_refine_ls_number_parameters 38
_refine_ls_number_restraints 0
_refine_ls_R_factor_all 0.0443
_refine_ls_R_factor_gt 0.0253
_refine_ls_shift/su_max 0.03
_refine_ls_shift/su_mean 0.00
_refine_ls_wR_factor_gt 0.0186
_refine_ls_wR_factor_ref 0.0298
_cod_data_source_file d0ce00448k2.cif
_cod_data_source_block 03_publ
_cod_depositor_comments
;
The following automatic conversions were performed:

data item '_geom_angle_publ_flag' value 'N' was changed to 'n' in
accordance with the
/home/data/users/saulius/crontab/automatic-downloads/rss-feeds/RSC/lib/dictionaries/cif_core.dic
dictionary named 'cif_core.dic' version 2.4.2 last updated on
2011-04-26 (24 times).

data item '_geom_bond_publ_flag' value 'N' was changed to 'n' in
accordance with the
/home/data/users/saulius/crontab/automatic-downloads/rss-feeds/RSC/lib/dictionaries/cif_core.dic
dictionary named 'cif_core.dic' version 2.4.2 last updated on
2011-04-26 (36 times).

Automatic conversion script
Id: cif_fix_values 7556 2019-12-06 15:28:31Z antanas 
;
_cod_original_cell_volume 129.0230(30)
_cod_original_sg_symbol_H-M 'P 4/n m m'
_cod_database_code 7240704

loop_
_symmetry_equiv_pos_site_id
_symmetry_equiv_pos_as_xyz
1 x,y,z
2 1/2-y,x,z
3 1/2-x,1/2-y,z
4 y,1/2-x,z
5 1/2+x,-y,-z
6 -x,1/2+y,-z
7 1/2+y,1/2+x,-z
8 -y,-x,-z
9 -x,-y,-z
10 1/2+y,-x,-z
11 1/2+x,1/2+y,-z
12 -y,1/2+x,-z
13 1/2-x,y,z
14 x,1/2-y,z
15 1/2-y,1/2-x,z
16 y,x,z

loop_
_atom_site_type_symbol
_atom_site_label
_atom_site_fract_x
_atom_site_fract_y
_atom_site_fract_z
_atom_site_occupancy
_atom_site_thermal_displace_type
_atom_site_U_iso_or_equiv
_atom_site_symmetry_multiplicity
Sm Sm1 0.25 0.25 0.13964 1.0 Uiso 0.02446 2
Co Co1 0.75 0.25 0.5 1.0 Uiso 0.02669 2
As As1 0.25 0.25 0.65602 1.0 Uiso 0.0246 2
F F1 0.75 0.25 0.0 1.0 Uiso 0.0256 2

loop_
_atom_type_symbol
_atom_type_number_in_cell
Sm 2.0
Co 2.0
As 2.0
F- 2.0

loop_
_geom_angle_atom_site_label_1
_geom_angle_atom_site_label_2
_geom_angle_atom_site_label_3
_geom_angle
_geom_angle_site_symmetry_1
_geom_angle_site_symmetry_2
_geom_angle_site_symmetry_3
_geom_angle_publ_flag
F1 Sm1 F1 119.5825(13) 1_455 . 1_555 n
F1 Sm1 F1 75.3353(6) 1_455 . 2_545 n
F1 Sm1 F1 75.3353(6) 1_455 . 2_555 n
F1 Sm1 F1 75.3353(6) 1_555 . 2_545 n
F1 Sm1 F1 75.3353(6) 1_555 . 2_555 n
F1 Sm1 F1 119.5825(13) 2_545 . 2_555 n
As1 Co1 As1 113.9105(13) 1_555 . 1_655 n
As1 Co1 As1 107.2982(6) 1_555 . -1_656 n
As1 Co1 As1 107.2982(6) 1_555 . -1_666 n
As1 Co1 As1 107.2982(6) 1_655 . -1_656 n
As1 Co1 As1 107.2982(6) 1_655 . -1_666 n
As1 Co1 As1 113.9105(13) -1_656 . -1_666 n
Co1 As1 Co1 113.9105(13) 1_455 . 1_555 n
Co1 As1 Co1 72.7018(6) 1_455 . 2_545 n
Co1 As1 Co1 72.7018(6) 1_455 . 2_555 n
Co1 As1 Co1 72.7018(6) 1_555 . 2_545 n
Co1 As1 Co1 72.7018(6) 1_555 . 2_555 n
Co1 As1 Co1 113.9105(13) 2_545 . 2_555 n
Sm1 F1 Sm1 119.5825(13) 1_555 . 1_655 n
Sm1 F1 Sm1 104.6647(6) 1_555 . -1_655 n
Sm1 F1 Sm1 104.6647(6) 1_555 . -1_665 n
Sm1 F1 Sm1 104.6647(6) 1_655 . -1_655 n
Sm1 F1 Sm1 104.6647(6) 1_655 . -1_665 n
Sm1 F1 Sm1 119.5825(13) -1_655 . -1_665 n

loop_
_geom_bond_atom_site_label_1
_geom_bond_atom_site_label_2
_geom_bond_distance
_geom_bond_site_symmetry_1
_geom_bond_site_symmetry_2
_geom_bond_publ_flag
Sm1 Sm1 3.95554(5) . 1_455 n
Sm1 Sm1 3.95554(5) . 1_545 n
Sm1 Sm1 3.95554(5) . 1_565 n
Sm1 Sm1 3.95554(5) . 1_655 n
Sm1 Sm1 3.62311(4) . -1_555 n
Sm1 Sm1 3.62311(4) . -1_565 n
Sm1 Sm1 3.62311(4) . -1_655 n
Sm1 Sm1 3.62311(4) . -1_665 n
Sm1 As1 3.26535(4) . -1_556 n
Sm1 As1 3.26535(4) . -1_566 n
Sm1 As1 3.26535(4) . -1_656 n
Sm1 As1 3.26535(4) . -1_666 n
Sm1 F1 2.288560(30) . 1_455 n
Sm1 F1 2.288560(30) . 1_555 n
Sm1 F1 2.288560(30) . 2_545 n
Sm1 F1 2.288560(30) . 2_555 n
Co1 Co1 2.79699(4) . 2_545 n
Co1 Co1 2.79699(4) . 2_555 n
Co1 Co1 2.79699(4) . 2_645 n
Co1 Co1 2.79699(4) . 2_655 n
Co1 As1 2.359420(30) . 1_555 n
Co1 As1 2.359420(30) . 1_655 n
Co1 As1 2.359420(30) . -1_656 n
Co1 As1 2.359420(30) . -1_666 n
As1 Sm1 3.26535(4) . -1_556 n
As1 Sm1 3.26535(4) . -1_566 n
As1 Sm1 3.26535(4) . -1_656 n
As1 Sm1 3.26535(4) . -1_666 n
As1 Co1 2.359420(30) . 1_455 n
As1 Co1 2.359420(30) . 1_555 n
As1 Co1 2.359420(30) . 2_545 n
As1 Co1 2.359420(30) . 2_555 n
F1 Sm1 2.288560(30) . 1_555 n
F1 Sm1 2.288560(30) . 1_655 n
F1 Sm1 2.288560(30) . -1_655 n
F1 Sm1 2.288560(30) . -1_665 n
